data_2013856
loop_
_publ_author_name
'Glidewell, Christopher'
'Low, John N.'
'Skakle, Janet M. S.'
'Wardell, James L.'

_publ_section_title
;
 Hydrogen-bonded chains of rings in 3-iodobenzaldehyde
 2,4-dinitrophenylhydrazone and 4-iodobenzaldehyde
 2,4-dinitrophenylhydrazone, and a three-dimensional framework in
 4-iodobenzaldehyde 4-nitrophenylhydrazone generated by the combination
 of N---H&#x00B7;&#x00B7;&#x00B7;O and C---H&#x00B7;&#x00B7;&#x00B7;O
 hydrogen bonds with iodo--nitro interactions
;
_journal_issue 1
_journal_name_full 'Acta Crystallographica Section C'
_journal_page_first o19
_journal_page_last o23
_journal_paper_doi 10.1107/S0108270103025745
_journal_volume 60
_journal_year 2004
_chemical_formula_iupac 'C13 H10 I N3 O2'
_chemical_formula_moiety 'C13 H10 I N3 O2'
_chemical_formula_sum 'C13 H10 I N3 O2'
_chemical_formula_weight 367.14
_chemical_name_systematic
;
4-Iodobenzaldehyde 4-nitrophenylhydrazone
;
_space_group_IT_number 9
_symmetry_cell_setting monoclinic
_symmetry_space_group_name_Hall 'C -2yc'
_symmetry_space_group_name_H-M 'C 1 c 1'
_atom_sites_solution_hydrogens geom
_atom_sites_solution_primary direct
_atom_sites_solution_secondary difmap
_cell_angle_alpha 90.00
_cell_angle_beta 101.076(2)
_cell_angle_gamma 90.00
_cell_formula_units_Z 4
_cell_length_a 4.9348(4)
_cell_length_b 27.825(2)
_cell_length_c 10.3893(9)
_cell_measurement_reflns_used 4058
_cell_measurement_temperature 291(2)
_cell_measurement_theta_max 32.48
_cell_measurement_theta_min 2.48
_cell_volume 1399.99(19)
_computing_cell_refinement 'DENZO--SMN (Otwinowski & Minor, 1997)'
_computing_data_collection 'KappaCCD Server Software (Nonius, 1997)'
_computing_data_reduction 'DENZO--SMN (Otwinowski & Minor, 1997)'
_computing_molecular_graphics 'PLATON (Spek, 2003)'
_computing_publication_material 'SHELXL97 and PRPKAPPA (Ferguson, 1999)'
_computing_structure_refinement 'SHELXL97 (Sheldrick, 1997)'
_computing_structure_solution 'SHELXS97 (Sheldrick, 1997)'
_diffrn_ambient_temperature 291(2)
_diffrn_measured_fraction_theta_full 0.998
_diffrn_measured_fraction_theta_max 0.994
_diffrn_measurement_device_type 'Nonius KappaCCD'
_diffrn_measurement_method '\f scans, and \w scans with \k offsets'
_diffrn_radiation_monochromator graphite
_diffrn_radiation_source 'fine-focus sealed X-ray tube'
_diffrn_radiation_type 'Mo K\a'
_diffrn_radiation_wavelength 0.71073
_diffrn_reflns_av_R_equivalents 0.0287
_diffrn_reflns_av_sigmaI/netI 0.0616
_diffrn_reflns_limit_h_max 7
_diffrn_reflns_limit_h_min -7
_diffrn_reflns_limit_k_max 35
_diffrn_reflns_limit_k_min -42
_diffrn_reflns_limit_l_max 10
_diffrn_reflns_limit_l_min -15
_diffrn_reflns_number 7191
_diffrn_reflns_theta_full 28.50
_diffrn_reflns_theta_max 32.48
_diffrn_reflns_theta_min 2.48
_diffrn_standards_decay_% negligible
_exptl_absorpt_coefficient_mu 2.288
_exptl_absorpt_correction_T_max 0.914
_exptl_absorpt_correction_T_min 0.447
_exptl_absorpt_correction_type multi-scan
_exptl_absorpt_process_details '(DENZO--SMN; Otwinowski & Minor, 1997)'
_exptl_crystal_colour orange
_exptl_crystal_density_diffrn 1.742
_exptl_crystal_density_method 'not measured'
_exptl_crystal_description plate
_exptl_crystal_F_000 712
_exptl_crystal_size_max 0.42
_exptl_crystal_size_mid 0.20
_exptl_crystal_size_min 0.04
_refine_diff_density_max 0.484
_refine_diff_density_min -0.435
_refine_ls_abs_structure_details 'Flack (1983), 1511 Friedel pairs'
_refine_ls_abs_structure_Flack 0.01(3)
_refine_ls_extinction_method none
_refine_ls_goodness_of_fit_ref 0.878
_refine_ls_hydrogen_treatment constr
_refine_ls_matrix_type full
_refine_ls_number_parameters 169
_refine_ls_number_reflns 4058
_refine_ls_number_restraints 2
_refine_ls_restrained_S_all 0.878
_refine_ls_R_factor_all 0.1345
_refine_ls_R_factor_gt 0.0441
_refine_ls_shift/su_max 0.000
_refine_ls_shift/su_mean 0.000
_refine_ls_structure_factor_coef Fsqd
_refine_ls_weighting_details 'w=1/[\s^2^(Fo^2^)+(0.0438P)^2^] where P=(Fo^2^+2Fc^2^)/3'
_refine_ls_weighting_scheme calc
_refine_ls_wR_factor_gt 0.0832
_refine_ls_wR_factor_ref 0.1061
_reflns_number_gt 1686
_reflns_number_total 4058
_reflns_threshold_expression I>2\s(I)
_cod_data_source_file sk1680.cif
_cod_data_source_block III
_cod_depositor_comments
;
The following automatic conversions were performed:

'_exptl_absorpt_correction_type' value 'Multi-scan' changed to
'multi-scan' according to
/home/saulius/struct/CIF-dictionaries/cif_core.dic dictionary named
'cif_core.dic' version 2.4.1 from 2010-06-29.

Automatic conversion script
Id: cif_fix_values 1715 2011-07-08 13:25:40Z adriana 
;
_cod_original_sg_symbol_H-M 'C c'
_cod_database_code 2013856
_cod_database_fobs_code 2013856

loop_
_symmetry_equiv_pos_as_xyz
'x, y, z'
'x, -y, z+1/2'
'x+1/2, y+1/2, z'
'x+1/2, -y+1/2, z+1/2'

loop_
_atom_site_label
_atom_site_fract_x
_atom_site_fract_y
_atom_site_fract_z
_atom_site_U_iso_or_equiv
_atom_site_adp_type
_atom_site_calc_flag
_atom_site_refinement_flags
_atom_site_occupancy
_atom_site_disorder_assembly
_atom_site_disorder_group
_atom_site_type_symbol
C1 0.4725(11) 0.29436(18) 0.4907(6) 0.0620(14) Uani d . 1 . . C
C4 0.6416(13) 0.19899(17) 0.5281(6) 0.0728(17) Uani d . 1 . . C
C2A 0.348(3) 0.2628(3) 0.5718(14) 0.067(3) Uiso d P 0.545(12) A -1 C
C3A 0.438(3) 0.2163(4) 0.5869(14) 0.073(3) Uiso d P 0.545(12) A -1 C
C5A 0.770(3) 0.2314(4) 0.4489(13) 0.079(4) Uiso d P 0.545(12) A -1 C
C6A 0.684(3) 0.2770(4) 0.4340(12) 0.069(3) Uiso d P 0.545(12) A -1 C
C2B 0.478(3) 0.2718(5) 0.6084(16) 0.062(4) Uiso d P 0.455(12) A -2 C
C3B 0.561(3) 0.2239(4) 0.6350(15) 0.061(4) Uiso d P 0.455(12) A -2 C
C5B 0.625(3) 0.2195(5) 0.4120(16) 0.071(4) Uiso d P 0.455(12) A -2 C
C6B 0.550(3) 0.2678(4) 0.3924(14) 0.059(4) Uiso d P 0.455(12) A -2 C
I4 0.77441(15) 0.128099(11) 0.56208(11) 0.1064(2) Uani d . 1 A . I
C7 0.3867(12) 0.3444(2) 0.4713(6) 0.0688(15) Uani d . 1 A . C
N1 0.2262(11) 0.36303(13) 0.5428(7) 0.0643(16) Uani d . 1 . . N
N2 0.1661(9) 0.41057(16) 0.5248(5) 0.0668(13) Uani d . 1 A . N
C11 0.0103(10) 0.43269(17) 0.6021(6) 0.0548(12) Uani d . 1 . . C
C12 -0.1177(11) 0.40660(18) 0.6895(6) 0.0607(13) Uani d . 1 A . C
C13 -0.2788(11) 0.43068(17) 0.7623(5) 0.0611(14) Uani d . 1 . . C
C14 -0.3117(10) 0.47934(17) 0.7529(5) 0.0521(12) Uani d . 1 A . C
C15 -0.1792(10) 0.50596(17) 0.6690(6) 0.0567(13) Uani d . 1 . . C
C16 -0.0238(11) 0.48263(19) 0.5941(6) 0.0607(13) Uani d . 1 A . C
N14 -0.4857(9) 0.50331(17) 0.8303(5) 0.0649(13) Uani d . 1 . . N
O41 -0.6034(9) 0.47921(16) 0.9003(4) 0.0768(11) Uani d . 1 A . O
O42 -0.5066(9) 0.54726(14) 0.8223(5) 0.0814(11) Uani d . 1 A . O
H2A 0.2092 0.2738 0.6135 0.080 Uiso calc PR 0.545(12) A -1 H
H3A 0.3562 0.1957 0.6390 0.088 Uiso calc PR 0.545(12) A -1 H
H5A 0.9116 0.2206 0.4086 0.095 Uiso calc PR 0.545(12) A -1 H
H6A 0.7698 0.2976 0.3839 0.082 Uiso calc PR 0.545(12) A -1 H
H2B 0.4223 0.2893 0.6750 0.075 Uiso calc PR 0.455(12) A -2 H
H3B 0.5642 0.2096 0.7161 0.073 Uiso calc PR 0.455(12) A -2 H
H5B 0.6645 0.2015 0.3424 0.085 Uiso calc PR 0.455(12) A -2 H
H6B 0.5529 0.2821 0.3117 0.071 Uiso calc PR 0.455(12) A -2 H
H7 0.4472 0.3628 0.4078 0.083 Uiso calc R 1 . . H
H2 0.2261 0.4265 0.4651 0.080 Uiso calc R 1 . . H
H12 -0.0938 0.3735 0.6979 0.073 Uiso calc R 1 . . H
H13 -0.3671 0.4135 0.8191 0.073 Uiso calc R 1 A . H
H15 -0.1972 0.5392 0.6645 0.068 Uiso calc R 1 A . H
H16 0.0612 0.5001 0.5366 0.073 Uiso calc R 1 . . H

loop_
_atom_site_aniso_label
_atom_site_aniso_U_11
_atom_site_aniso_U_22
_atom_site_aniso_U_33
_atom_site_aniso_U_12
_atom_site_aniso_U_13
_atom_site_aniso_U_23
C1 0.071(3) 0.052(3) 0.066(4) 0.004(3) 0.022(3) -0.005(2)
C4 0.087(4) 0.049(3) 0.082(5) 0.011(3) 0.015(3) -0.002(3)
I4 0.1229(3) 0.0594(2) 0.1328(4) 0.0207(3) 0.0147(3) -0.0009(3)
C7 0.080(4) 0.065(3) 0.065(4) 0.010(3) 0.024(3) 0.008(3)
N1 0.064(4) 0.052(2) 0.078(4) 0.006(2) 0.017(4) 0.000(3)
N2 0.071(3) 0.060(2) 0.075(4) 0.009(2) 0.030(3) 0.005(2)
C11 0.051(3) 0.052(3) 0.059(3) 0.003(2) 0.006(3) 0.004(2)
C12 0.068(3) 0.043(2) 0.072(4) 0.004(2) 0.017(3) 0.001(2)
C13 0.064(3) 0.056(3) 0.067(4) -0.001(2) 0.022(3) 0.006(3)
C14 0.045(3) 0.054(3) 0.056(3) 0.003(2) 0.007(2) -0.004(2)
C15 0.056(3) 0.045(2) 0.068(4) 0.006(2) 0.009(3) 0.004(2)
C16 0.063(3) 0.060(3) 0.062(4) 0.002(2) 0.019(3) 0.008(3)
N14 0.058(3) 0.068(3) 0.063(3) 0.003(2) -0.001(3) -0.011(3)
O41 0.076(3) 0.079(3) 0.082(3) -0.003(2) 0.033(2) -0.004(2)
O42 0.096(3) 0.061(2) 0.092(3) 0.013(2) 0.028(2) -0.006(2)

loop_
_atom_type_symbol
_atom_type_description
_atom_type_scat_dispersion_real
_atom_type_scat_dispersion_imag
_atom_type_scat_source
C C 0.0033 0.0016 'International Tables Vol C Tables 4.2.6.8 and 6.1.1.4'
H H 0.0000 0.0000 'International Tables Vol C Tables 4.2.6.8 and 6.1.1.4'
I I -0.4742 1.8119 'International Tables Vol C Tables 4.2.6.8 and 6.1.1.4'
N N 0.0061 0.0033 'International Tables Vol C Tables 4.2.6.8 and 6.1.1.4'
O O 0.0106 0.0060 'International Tables Vol C Tables 4.2.6.8 and 6.1.1.4'

loop_
_geom_angle_atom_site_label_1
_geom_angle_atom_site_label_2
_geom_angle_atom_site_label_3
_geom_angle
_geom_angle_publ_flag
C2B C1 C6B 117.2(9) no
C2B C1 C6A 109.5(8) no
C6B C1 C2A 108.6(8) no
C6A C1 C2A 118.7(7) no
C2B C1 C7 121.0(7) no
C6B C1 C7 121.8(7) no
C6A C1 C7 119.9(7) no
C2A C1 C7 121.3(6) no
C5B C4 C3A 109.6(9) no
C5B C4 C3B 121.5(8) no
C3A C4 C5A 118.5(8) no
C3B C4 C5A 110.9(8) no
C5B C4 I4 121.5(7) no
C3A C4 I4 119.6(7) no
C3B C4 I4 116.9(6) no
C5A C4 I4 121.8(6) no
C3A C2A C1 118.8(10) no
C3A C2A H2A 120.6 no
C1 C2A H2A 120.6 no
C4 C3A C2A 122.3(12) no
C4 C3A H3A 118.9 no
C2A C3A H3A 118.9 no
C6A C5A C4 119.5(12) no
C6A C5A H5A 120.3 no
C4 C5A H5A 120.3 no
C5A C6A C1 122.2(11) no
C5A C6A H6A 118.9 no
C1 C6A H6A 118.9 no
C1 C2B C3B 124.3(13) no
C1 C2B H2B 117.8 no
C3B C2B H2B 117.8 no
C2B C3B C4 115.0(11) no
C2B C3B H3B 122.5 no
C4 C3B H3B 122.5 no
C4 C5B C6B 121.0(13) no
C4 C5B H5B 119.5 no
C6B C5B H5B 119.5 no
C1 C6B C5B 120.9(12) no
C1 C6B H6B 119.6 no
C5B C6B H6B 119.6 no
N1 C7 C1 119.8(5) no
N1 C7 H7 120.1 no
C1 C7 H7 120.1 no
C7 N1 N2 116.9(6) no
N1 N2 C11 119.4(5) no
N1 N2 H2 120.3 no
C11 N2 H2 120.3 no
N2 C11 C16 119.3(5) no
N2 C11 C12 121.5(4) no
C16 C11 C12 119.2(5) no
C13 C12 C11 118.9(5) no
C13 C12 H12 120.5 no
C11 C12 H12 120.5 no
C14 C13 C12 121.2(5) no
C14 C13 H13 119.4 no
C12 C13 H13 119.4 no
C13 C14 C15 120.4(5) no
C13 C14 N14 119.5(5) no
C15 C14 N14 120.0(5) no
C16 C15 C14 119.1(5) no
C16 C15 H15 120.4 no
C14 C15 H15 120.4 no
C15 C16 C11 121.0(5) no
C15 C16 H16 119.5 no
C11 C16 H16 119.5 no
O41 N14 O42 123.1(5) no
O41 N14 C14 118.7(5) no
O42 N14 C14 118.2(5) no

loop_
_geom_bond_atom_site_label_1
_geom_bond_atom_site_label_2
_geom_bond_site_symmetry_2
_geom_bond_distance
_geom_bond_publ_flag
C1 C2B . 1.370(15) no
C1 C6B . 1.375(14) no
C1 C6A . 1.382(13) no
C1 C2A . 1.434(13) no
C1 C7 . 1.457(7) no
C4 C5B . 1.323(15) no
C4 C3A . 1.362(15) no
C4 C3B . 1.428(15) no
C4 C5A . 1.447(15) no
C4 I4 . 2.087(5) no
C2A C3A . 1.367(14) no
C2A H2A . 0.93 no
C3A H3A . 0.93 no
C5A C6A . 1.337(14) no
C5A H5A . 0.93 no
C6A H6A . 0.93 no
C2B C3B . 1.407(16) no
C2B H2B . 0.93 no
C3B H3B . 0.93 no
C5B C6B . 1.399(17) no
C5B H5B . 0.93 no
C6B H6B . 0.93 no
C7 N1 . 1.294(9) no
C7 H7 . 0.93 no
N1 N2 . 1.361(6) no
N2 C11 . 1.361(7) no
N2 H2 . 0.86 no
C11 C16 . 1.400(7) no
C11 C12 . 1.404(8) no
C12 C13 . 1.373(8) no
C12 H12 . 0.93 no
C13 C14 . 1.365(7) no
C13 H13 . 0.93 no
C14 C15 . 1.398(8) no
C14 N14 . 1.447(7) no
C15 C16 . 1.358(8) no
C15 H15 . 0.93 no
C16 H16 . 0.93 no
N14 O41 . 1.216(6) no
N14 O42 . 1.229(5) no

loop_
_geom_hbond_atom_site_label_D
_geom_hbond_atom_site_label_H
_geom_hbond_atom_site_label_A
_geom_hbond_site_symmetry_A
_geom_hbond_distance_DH
_geom_hbond_distance_HA
_geom_hbond_distance_DA
_geom_hbond_angle_DHA
_geom_hbond_publ_flag
N2 H2 O42 2_664 0.86 2.29 3.117(7) 163 y
C16 H16 O41 2_664 0.93 2.44 3.330(7) 159 y

loop_
_geom_torsion_atom_site_label_1
_geom_torsion_atom_site_label_2
_geom_torsion_atom_site_label_3
_geom_torsion_atom_site_label_4
_geom_torsion
_geom_torsion_publ_flag
C2B C1 C2A C3A -81.0(18) no
C6B C1 C2A C3A 31.4(14) no
C6A C1 C2A C3A -2.0(16) no
C7 C1 C2A C3A -179.8(9) no
C5B C4 C3A C2A -34.9(16) no
C3B C4 C3A C2A 84.2(18) no
C5A C4 C3A C2A 1.0(17) no
I4 C4 C3A C2A 177.8(9) no
C1 C2A C3A C4 0.4(18) no
C5B C4 C5A C6A 82.1(18) no
C3A C4 C5A C6A -0.8(17) no
C3B C4 C5A C6A -33.7(15) no
I4 C4 C5A C6A -177.6(9) no
C4 C5A C6A C1 -0.9(19) no
C2B C1 C6A C5A 33.4(15) no
C6B C1 C6A C5A -76.9(17) no
C2A C1 C6A C5A 2.3(16) no
C7 C1 C6A C5A -180.0(10) no
C6B C1 C2B C3B 1.1(18) no
C6A C1 C2B C3B -32.9(16) no
C2A C1 C2B C3B 81.1(19) no
C7 C1 C2B C3B -179.1(10) no
C1 C2B C3B C4 -0.5(19) no
C5B C4 C3B C2B -2.8(17) no
C3A C4 C3B C2B -77.7(17) no
C5A C4 C3B C2B 33.2(13) no
I4 C4 C3B C2B 179.0(9) no
C3A C4 C5B C6B 36.9(17) no
C3B C4 C5B C6B 5(2) no
C5A C4 C5B C6B -75.3(18) no
I4 C4 C5B C6B -176.6(10) no
C2B C1 C6B C5B 1.3(17) no
C6A C1 C6B C5B 84.9(18) no
C2A C1 C6B C5B -29.7(15) no
C7 C1 C6B C5B -178.4(10) no
C4 C5B C6B C1 -5(2) no
C6B C1 C7 N1 155.2(9) no
C6A C1 C7 N1 -167.3(8) no
C2A C1 C7 N1 10.4(11) y
C2B C1 C7 N1 -24.5(11) y
C1 C7 N1 N2 176.5(5) y
C7 N1 N2 C11 -176.5(5) y
N1 N2 C11 C16 172.5(5) no
N1 N2 C11 C12 -7.7(8) y
N2 C11 C12 C13 -178.2(5) no
C16 C11 C12 C13 1.6(8) no
C11 C12 C13 C14 -1.3(8) no
C12 C13 C14 C15 -0.5(8) no
C12 C13 C14 N14 179.3(5) no
C13 C14 C15 C16 1.9(8) no
N14 C14 C15 C16 -177.9(4) no
C14 C15 C16 C11 -1.5(8) no
N2 C11 C16 C15 179.6(5) no
C12 C11 C16 C15 -0.3(8) no
C13 C14 N14 O41 -1.4(7) y
C15 C14 N14 O41 178.4(5) no
C13 C14 N14 O42 178.3(5) no
C15 C14 N14 O42 -1.9(7) no
